data_2213834
loop_
_publ_author_name
'Al-Far, Rawhi'
'Ali, Basem Fares'

_publ_section_title
;
 Dimethylpyrazinium tetrabromidoferrate(II):
 Br&#x00B7;&#x00B7;&#x00B7;aryl&#x00B7;&#x00B7;&#x00B7;Br and
 Br&#x00B7;&#x00B7;&#x00B7;Br intermolecular interactions
;
_journal_coeditor_code HK2247
_journal_issue 6
_journal_name_full 'Acta Crystallographica Section E'
_journal_page_first m1701
_journal_page_last m1701
_journal_paper_doi 10.1107/S1600536807023070
_journal_volume 63
_journal_year 2007
_chemical_formula_iupac '(C6 H10 N2) '[Fe Br4]''
_chemical_formula_moiety 'C6 H10 N2 2+, Br4 Fe 2-'
_chemical_formula_sum 'C6 H10 Br4 Fe N2'
_chemical_formula_weight 485.61
_chemical_name_common '[DMepyrazineH2].FeBr4'
_chemical_name_systematic
;
Dimethylpyrazinium tetrabromidoferrate(II)
;
_space_group_IT_number 11
_symmetry_cell_setting monoclinic
_symmetry_space_group_name_Hall '-P 2yb'
_symmetry_space_group_name_H-M 'P 1 21/m 1'
_atom_sites_solution_hydrogens geom
_atom_sites_solution_primary direct
_atom_sites_solution_secondary difmap
_audit_creation_method SHELXL-97
_cell_angle_alpha 90.00
_cell_angle_beta 90.92(3)
_cell_angle_gamma 90.00
_cell_formula_units_Z 2
_cell_length_a 6.6591(13)
_cell_length_b 14.352(3)
_cell_length_c 6.8583(14)
_cell_measurement_reflns_used 1974
_cell_measurement_temperature 294(2)
_cell_measurement_theta_max 27.8764
_cell_measurement_theta_min 2.9693
_cell_volume 655.4(2)
_computing_cell_refinement CrystalClear
_computing_data_collection 'CrystalClear (Rigaku, 2000)'
_computing_data_reduction CrystalClear
_computing_molecular_graphics 'SHELXTL (Bruker, 1999)'
_computing_publication_material SHELXTL
_computing_structure_refinement 'SHELXL97 (Sheldrick, 1997)'
_computing_structure_solution 'SHELXS97 (Sheldrick, 1997)'
_diffrn_ambient_temperature 294(2)
_diffrn_detector_area_resol_mean 14.6306
_diffrn_measured_fraction_theta_full 0.985
_diffrn_measured_fraction_theta_max 0.985
_diffrn_measurement_device_type 'Rigaku Mercury CCD'
_diffrn_measurement_method dtintegrate.ref
_diffrn_radiation_monochromator graphite
_diffrn_radiation_source 'fine-focus sealed tube'
_diffrn_radiation_type MoK\a
_diffrn_radiation_wavelength 0.71073
_diffrn_reflns_av_R_equivalents 0.0841
_diffrn_reflns_av_sigmaI/netI 0.0614
_diffrn_reflns_limit_h_max 7
_diffrn_reflns_limit_h_min -6
_diffrn_reflns_limit_k_max 17
_diffrn_reflns_limit_k_min -15
_diffrn_reflns_limit_l_max 8
_diffrn_reflns_limit_l_min -8
_diffrn_reflns_number 5269
_diffrn_reflns_theta_full 25.24
_diffrn_reflns_theta_max 25.24
_diffrn_reflns_theta_min 2.97
_exptl_absorpt_coefficient_mu 13.306
_exptl_absorpt_correction_T_max 0.262
_exptl_absorpt_correction_T_min 0.103
_exptl_absorpt_correction_type numerical
_exptl_absorpt_process_details '(Shape Tracing Software; REFERENCE?)'
_exptl_crystal_colour black
_exptl_crystal_density_diffrn 2.461
_exptl_crystal_density_method 'not measured'
_exptl_crystal_description block
_exptl_crystal_F_000 452
_exptl_crystal_size_max 0.200
_exptl_crystal_size_mid 0.150
_exptl_crystal_size_min 0.100
_refine_diff_density_max 0.658
_refine_diff_density_min -0.915
_refine_ls_extinction_coef 0.032(3)
_refine_ls_extinction_expression Fc^*^=kFc[1+0.001xFc^2^\l^3^/sin(2\q)]^-1/4^
_refine_ls_extinction_method SHELXL97
_refine_ls_goodness_of_fit_ref 0.967
_refine_ls_hydrogen_treatment constr
_refine_ls_matrix_type full
_refine_ls_number_parameters 66
_refine_ls_number_reflns 1213
_refine_ls_number_restraints 0
_refine_ls_restrained_S_all 0.967
_refine_ls_R_factor_all 0.0669
_refine_ls_R_factor_gt 0.0435
_refine_ls_shift/su_max 0.043
_refine_ls_shift/su_mean 0.002
_refine_ls_structure_factor_coef Fsqd
_refine_ls_weighting_details 'calc w=1/[\s^2^(Fo^2^)+(0.0601P)^2^] where P=(Fo^2^+2Fc^2^)/3'
_refine_ls_weighting_scheme calc
_refine_ls_wR_factor_gt 0.1002
_refine_ls_wR_factor_ref 0.1127
_reflns_number_gt 856
_reflns_number_total 1213
_reflns_threshold_expression I>2\s(I)
_cod_data_source_file hk2247.cif
_cod_data_source_block I
_cod_original_sg_symbol_H-M 'P 21/m'
_cod_database_code 2213834
_cod_database_fobs_code 2213834

loop_
_symmetry_equiv_pos_as_xyz
'x, y, z'
'-x, y+1/2, -z'
'-x, -y, -z'
'x, -y-1/2, z'

loop_
_atom_site_type_symbol
_atom_site_label
_atom_site_fract_x
_atom_site_fract_y
_atom_site_fract_z
_atom_site_U_iso_or_equiv
_atom_site_adp_type
_atom_site_calc_flag
_atom_site_refinement_flags
_atom_site_occupancy
Fe Fe1 0.81018(19) 0.7500 0.77976(18) 0.0431(4) Uani d S 1
Br Br2 0.92375(18) 0.7500 1.10355(15) 0.0725(4) Uani d S 1
Br Br1 0.46205(15) 0.7500 0.76938(16) 0.0627(4) Uani d S 1
Br Br3 0.92512(11) 0.61623(5) 0.62320(11) 0.0649(4) Uani d . 1
C C3 0.3172(15) 0.5452(7) 1.0157(16) 0.084(3) Uani d . 1
H H3A 0.1937 0.5752 1.0225 0.100 Uiso calc R 1
N N4 0.3605(14) 0.4879(7) 0.8654(18) 0.123(4) Uani d . 1
H H4A 0.2698 0.4790 0.7766 0.148 Uiso calc R 1
C C2 0.4576(15) 0.5570(7) 1.1530(15) 0.085(3) Uani d . 1
C C1 0.4033(16) 0.6165(7) 1.3151(13) 0.095(3) Uani d . 1
H H1A 0.2912 0.5898 1.3814 0.143 Uiso calc R 1
H H1B 0.3673 0.6772 1.2669 0.143 Uiso calc R 1
H H1C 0.5154 0.6219 1.4042 0.143 Uiso calc R 1

loop_
_atom_site_aniso_label
_atom_site_aniso_U_11
_atom_site_aniso_U_22
_atom_site_aniso_U_33
_atom_site_aniso_U_12
_atom_site_aniso_U_13
_atom_site_aniso_U_23
Fe1 0.0450(8) 0.0465(8) 0.0377(7) 0.000 -0.0013(6) 0.000
Br2 0.0831(9) 0.0942(10) 0.0398(6) 0.000 -0.0103(6) 0.000
Br1 0.0458(6) 0.0744(8) 0.0681(8) 0.000 0.0037(5) 0.000
Br3 0.0702(6) 0.0626(6) 0.0617(6) 0.0158(4) -0.0042(4) -0.0125(4)
C3 0.077(7) 0.080(6) 0.092(7) -0.006(5) -0.027(6) 0.015(6)
N4 0.082(6) 0.125(8) 0.160(10) -0.036(6) -0.062(6) 0.057(7)
C2 0.083(7) 0.081(7) 0.090(7) -0.028(5) -0.026(6) 0.037(5)
C1 0.110(8) 0.096(8) 0.080(7) -0.024(6) -0.010(6) -0.011(6)

loop_
_atom_type_symbol
_atom_type_description
_atom_type_scat_dispersion_real
_atom_type_scat_dispersion_imag
_atom_type_scat_source
C C 0.0033 0.0016 'International Tables Vol C Tables 4.2.6.8 and 6.1.1.4'
H H 0.0000 0.0000 'International Tables Vol C Tables 4.2.6.8 and 6.1.1.4'
N N 0.0061 0.0033 'International Tables Vol C Tables 4.2.6.8 and 6.1.1.4'
Fe Fe 0.3463 0.8444 'International Tables Vol C Tables 4.2.6.8 and 6.1.1.4'
Br Br -0.2901 2.4595 'International Tables Vol C Tables 4.2.6.8 and 6.1.1.4'

loop_
_geom_angle_atom_site_label_1
_geom_angle_atom_site_label_2
_geom_angle_atom_site_label_3
_geom_angle_site_symmetry_1
_geom_angle_site_symmetry_3
_geom_angle
_geom_angle_publ_flag
Br1 Fe1 Br2 . . 109.74(7) yes
Br1 Fe1 Br3 . 4_575 108.72(4) yes
Br2 Fe1 Br3 . 4_575 109.51(4) yes
Br1 Fe1 Br3 . . 108.72(4) yes
Br2 Fe1 Br3 . . 109.51(4) yes
Br3 Fe1 Br3 4_575 . 110.63(7) yes
C2 C3 N4 . . 117.5(10) ?
C2 C3 H3A . . 121.2 ?
N4 C3 H3A . . 121.2 ?
C3 N4 C2 . 3_667 123.5(9) ?
C3 N4 H4A . . 118.3 ?
C2 N4 H4A 3_667 . 118.3 ?
C3 C2 N4 . 3_667 119.0(10) ?
C3 C2 C1 . . 115.9(11) ?
N4 C2 C1 3_667 . 125.1(10) ?
C2 C1 H1A . . 109.5 ?
C2 C1 H1B . . 109.5 ?
H1A C1 H1B . . 109.5 ?
C2 C1 H1C . . 109.5 ?
H1A C1 H1C . . 109.5 ?
H1B C1 H1C . . 109.5 ?

loop_
_geom_bond_atom_site_label_1
_geom_bond_atom_site_label_2
_geom_bond_site_symmetry_2
_geom_bond_distance
_geom_bond_publ_flag
Fe1 Br1 . 2.3182(17) yes
Fe1 Br2 . 2.3343(17) yes
Fe1 Br3 4_575 2.3348(11) yes
Fe1 Br3 . 2.3348(11) yes
C3 C2 . 1.328(12) ?
C3 N4 . 1.353(13) ?
C3 H3A . 0.9300 ?
N4 C2 3_667 1.380(13) ?
N4 H4A . 0.8600 ?
C2 N4 3_667 1.380(13) ?
C2 C1 . 1.452(13) ?
C1 H1A . 0.9600 ?
C1 H1B . 0.9600 ?
C1 H1C . 0.9600 ?

loop_
_geom_torsion_atom_site_label_1
_geom_torsion_atom_site_label_2
_geom_torsion_atom_site_label_3
_geom_torsion_atom_site_label_4
_geom_torsion_site_symmetry_4
_geom_torsion
C2 C3 N4 C2 3_667 -1.0(16)
N4 C3 C2 N4 3_667 1.0(16)
N4 C3 C2 C1 . -178.0(9)
